data_2237511
loop_
_publ_author_name
'Paramasivam, S.'
'Purushothaman, Santhanagopalan'
'Seshadri, P. R.'
'Raghunathan, Raghavachary'

_publ_section_title
;
 (<i>E</i>)-1-Ferrocenyl-3-[2-(2-hydroxyethoxy)phenyl]prop-2-en-1-one
;
_journal_coeditor_code IS5242
_journal_issue 3
_journal_name_full 'Acta Crystallographica Section E'
_journal_page_first m144
_journal_paper_doi 10.1107/S1600536813003395
_journal_volume 69
_journal_year 2013
_chemical_formula_iupac '[Fe (C5 H5) (C16 H15 O3)]'
_chemical_formula_moiety 'C21 H20 Fe O3'
_chemical_formula_sum 'C21 H20 Fe O3'
_chemical_formula_weight 376.22
_chemical_name_common (E)-3-(2-(2-hydroxyethoxy)ferrocenyl)-1-phenylprop-2-en-1-one
_chemical_name_systematic
;
(<i>E</i>)-1-Ferrocenyl-3-[2-(2-hydroxyethoxy)phenyl]prop-2-en-1-one
;
_space_group_IT_number 14
_symmetry_cell_setting monoclinic
_symmetry_space_group_name_Hall '-P 2ybc'
_symmetry_space_group_name_H-M 'P 1 21/c 1'
_atom_sites_solution_hydrogens geom
_atom_sites_solution_primary direct
_atom_sites_solution_secondary difmap
_audit_creation_method SHELXL-97
_cell_angle_alpha 90.00
_cell_angle_beta 103.932(3)
_cell_angle_gamma 90.00
_cell_formula_units_Z 4
_cell_length_a 12.5649(10)
_cell_length_b 19.0531(14)
_cell_length_c 7.4930(6)
_cell_measurement_reflns_used 4310
_cell_measurement_temperature 298(2)
_cell_measurement_theta_max 28.32
_cell_measurement_theta_min 1.67
_cell_volume 1741.1(2)
_computing_cell_refinement 'SAINT (Bruker, 2008)'
_computing_data_collection 'APEX2 (Bruker, 2008)'
_computing_data_reduction 'SAINT (Bruker, 2008)'
_computing_molecular_graphics 'ORTEP-3 for Windows (Farrugia, 2012) and PLATON (Spek, 2009)'
_computing_publication_material
;
SHELXL97 (Sheldrick, 2008),  PLATON (Spek, 2009) and publCIF
(Westrip, 2010)
;
_computing_structure_refinement 'SHELXL97 (Sheldrick, 2008)'
_computing_structure_solution 'SHELXS97 (Sheldrick, 2008)'
_diffrn_ambient_temperature 298(2)
_diffrn_measured_fraction_theta_full 0.996
_diffrn_measured_fraction_theta_max 0.996
_diffrn_measurement_device_type 'Bruker SMART APEXII area-detector'
_diffrn_measurement_method '\w and \f scans'
_diffrn_radiation_monochromator graphite
_diffrn_radiation_source 'fine-focus sealed tube'
_diffrn_radiation_type MoK\a
_diffrn_radiation_wavelength 0.71073
_diffrn_reflns_av_R_equivalents 0.0454
_diffrn_reflns_av_sigmaI/netI 0.0376
_diffrn_reflns_limit_h_max 16
_diffrn_reflns_limit_h_min -13
_diffrn_reflns_limit_k_max 25
_diffrn_reflns_limit_k_min -24
_diffrn_reflns_limit_l_max 9
_diffrn_reflns_limit_l_min -9
_diffrn_reflns_number 16289
_diffrn_reflns_theta_full 28.32
_diffrn_reflns_theta_max 28.32
_diffrn_reflns_theta_min 1.67
_exptl_absorpt_coefficient_mu 0.883
_exptl_absorpt_correction_type none
_exptl_crystal_colour colourless
_exptl_crystal_density_diffrn 1.435
_exptl_crystal_density_method 'not measured'
_exptl_crystal_description block
_exptl_crystal_F_000 784
_exptl_crystal_size_max 0.20
_exptl_crystal_size_mid 0.20
_exptl_crystal_size_min 0.20
_refine_diff_density_max 0.290
_refine_diff_density_min -0.282
_refine_ls_extinction_method none
_refine_ls_goodness_of_fit_ref 1.061
_refine_ls_hydrogen_treatment constr
_refine_ls_matrix_type full
_refine_ls_number_parameters 228
_refine_ls_number_reflns 4310
_refine_ls_number_restraints 0
_refine_ls_restrained_S_all 1.061
_refine_ls_R_factor_all 0.0455
_refine_ls_R_factor_gt 0.0346
_refine_ls_shift/su_max 0.000
_refine_ls_shift/su_mean 0.000
_refine_ls_structure_factor_coef Fsqd
_refine_ls_weighting_details 'calc w=1/[\s^2^(Fo^2^)+(0.0440P)^2^+0.3210P] where P=(Fo^2^+2Fc^2^)/3'
_refine_ls_weighting_scheme calc
_refine_ls_wR_factor_gt 0.0901
_refine_ls_wR_factor_ref 0.0960
_reflns_number_gt 3510
_reflns_number_total 4310
_reflns_threshold_expression I>2sigma(I)
_cod_data_source_file is5242.cif
_cod_data_source_block I
_cod_original_sg_symbol_H-M 'P 21/c'
_cod_database_code 2237511
_cod_database_fobs_code 2237511

loop_
_symmetry_equiv_pos_as_xyz
'x, y, z'
'-x, y+1/2, -z+1/2'
'-x, -y, -z'
'x, -y-1/2, z-1/2'

loop_
_atom_site_type_symbol
_atom_site_label
_atom_site_fract_x
_atom_site_fract_y
_atom_site_fract_z
_atom_site_U_iso_or_equiv
_atom_site_adp_type
_atom_site_calc_flag
_atom_site_refinement_flags
_atom_site_occupancy
_atom_site_symmetry_multiplicity
C C1 0.5017(2) 0.19106(15) 0.1792(4) 0.0844(8) Uani d . 1 1
H H1A 0.4927 0.2107 0.0571 0.101 Uiso calc R 1 1
H H1B 0.5491 0.2224 0.2651 0.101 Uiso calc R 1 1
C C2 0.3913(2) 0.18912(13) 0.2245(3) 0.0687(6) Uani d . 1 1
H H2A 0.3620 0.2362 0.2247 0.082 Uiso calc R 1 1
H H2B 0.3402 0.1612 0.1345 0.082 Uiso calc R 1 1
C C3 0.32089(15) 0.14956(9) 0.4781(2) 0.0448(4) Uani d . 1 1
C C4 0.21972(18) 0.18139(11) 0.4123(3) 0.0601(5) Uani d . 1 1
H H4 0.2076 0.2092 0.3075 0.072 Uiso calc R 1 1
C C5 0.13711(18) 0.17179(13) 0.5021(4) 0.0689(6) Uani d . 1 1
H H5 0.0694 0.1931 0.4568 0.083 Uiso calc R 1 1
C C6 0.15347(17) 0.13110(14) 0.6575(3) 0.0665(6) Uani d . 1 1
H H6 0.0977 0.1254 0.7185 0.080 Uiso calc R 1 1
C C7 0.25349(16) 0.09891(10) 0.7221(3) 0.0526(5) Uani d . 1 1
H H7 0.2642 0.0712 0.8271 0.063 Uiso calc R 1 1
C C8 0.33932(14) 0.10650(9) 0.6351(2) 0.0399(4) Uani d . 1 1
C C9 0.44013(13) 0.06738(9) 0.7103(2) 0.0396(4) Uani d . 1 1
H H9 0.4388 0.0402 0.8129 0.048 Uiso calc R 1 1
C C10 0.53325(13) 0.06421(9) 0.6567(2) 0.0404(4) Uani d . 1 1
H H10 0.5416 0.0911 0.5572 0.048 Uiso calc R 1 1
C C11 0.62388(14) 0.01847(9) 0.7532(2) 0.0402(4) Uani d . 1 1
C C12 0.72924(13) 0.02332(9) 0.7018(2) 0.0420(4) Uani d . 1 1
C C13 0.82896(14) -0.00662(10) 0.8068(3) 0.0494(4) Uani d . 1 1
H H13 0.8358 -0.0356 0.9087 0.059 Uiso calc R 1 1
C C14 0.91522(16) 0.01531(12) 0.7295(3) 0.0582(5) Uani d . 1 1
H H14 0.9889 0.0038 0.7722 0.070 Uiso calc R 1 1
C C15 0.86994(16) 0.05775(14) 0.5762(3) 0.0618(6) Uani d . 1 1
H H15 0.9090 0.0785 0.4993 0.074 Uiso calc R 1 1
C C16 0.75584(15) 0.06370(12) 0.5579(2) 0.0524(5) Uani d . 1 1
H H16 0.7069 0.0892 0.4686 0.063 Uiso calc R 1 1
C C17 0.8640(3) 0.13448(14) 1.0708(3) 0.0789(8) Uani d . 1 1
H H17 0.8730 0.1060 1.1741 0.095 Uiso calc R 1 1
C C18 0.7635(2) 0.16178(13) 0.9658(4) 0.0694(7) Uani d . 1 1
H H18 0.6943 0.1543 0.9866 0.083 Uiso calc R 1 1
C C19 0.7877(2) 0.20164(12) 0.8261(4) 0.0678(6) Uani d . 1 1
H H19 0.7370 0.2260 0.7366 0.081 Uiso calc R 1 1
C C20 0.8997(2) 0.19941(12) 0.8411(4) 0.0699(6) Uani d . 1 1
H H20 0.9365 0.2218 0.7635 0.084 Uiso calc R 1 1
C C21 0.9477(2) 0.15830(14) 0.9908(4) 0.0736(7) Uani d . 1 1
H H21 1.0220 0.1482 1.0313 0.088 Uiso calc R 1 1
O O1 0.55410(15) 0.12565(11) 0.1848(3) 0.0782(5) Uani d . 1 1
H H1 0.5047 0.0927 0.1474 0.117 Uiso calc R 1 1
O O2 0.40793(11) 0.15843(7) 0.40196(18) 0.0548(3) Uani d . 1 1
O O3 0.61383(11) -0.02233(8) 0.8744(2) 0.0571(4) Uani d . 1 1
Fe Fe1 0.836512(18) 0.100494(12) 0.80775(3) 0.03666(9) Uani d . 1 1

loop_
_atom_site_aniso_label
_atom_site_aniso_U_11
_atom_site_aniso_U_22
_atom_site_aniso_U_33
_atom_site_aniso_U_12
_atom_site_aniso_U_13
_atom_site_aniso_U_23
C1 0.103(2) 0.0783(18) 0.0778(16) -0.0097(15) 0.0332(15) 0.0336(14)
C2 0.0914(17) 0.0574(13) 0.0560(12) 0.0086(12) 0.0153(11) 0.0243(10)
C3 0.0480(10) 0.0372(9) 0.0448(9) 0.0023(7) 0.0027(7) -0.0046(7)
C4 0.0599(13) 0.0495(11) 0.0606(12) 0.0114(9) -0.0060(10) 0.0000(9)
C5 0.0438(11) 0.0668(14) 0.0871(17) 0.0170(10) -0.0018(11) -0.0118(13)
C6 0.0416(11) 0.0781(16) 0.0801(15) 0.0070(10) 0.0148(10) -0.0087(13)
C7 0.0430(10) 0.0591(12) 0.0563(11) 0.0033(8) 0.0129(9) -0.0027(9)
C8 0.0376(9) 0.0397(9) 0.0401(9) 0.0008(7) 0.0049(7) -0.0048(7)
C9 0.0403(9) 0.0401(9) 0.0369(8) 0.0001(7) 0.0062(7) 0.0017(7)
C10 0.0382(9) 0.0427(9) 0.0391(8) -0.0022(7) 0.0069(7) 0.0030(7)
C11 0.0364(8) 0.0406(9) 0.0414(8) -0.0028(7) 0.0050(7) -0.0017(7)
C12 0.0357(8) 0.0444(9) 0.0446(9) -0.0029(7) 0.0070(7) -0.0090(7)
C13 0.0420(10) 0.0387(9) 0.0651(12) 0.0055(7) 0.0081(9) -0.0057(8)
C14 0.0390(10) 0.0648(13) 0.0709(13) 0.0059(9) 0.0136(9) -0.0197(11)
C15 0.0453(11) 0.0962(17) 0.0485(11) -0.0104(11) 0.0202(9) -0.0186(11)
C16 0.0413(10) 0.0805(14) 0.0345(9) -0.0070(9) 0.0071(7) -0.0078(9)
C17 0.136(3) 0.0599(14) 0.0382(11) -0.0018(15) 0.0168(13) -0.0121(10)
C18 0.0701(15) 0.0620(14) 0.0872(16) -0.0094(11) 0.0408(13) -0.0304(12)
C19 0.0680(15) 0.0461(12) 0.0873(16) 0.0113(10) 0.0148(12) 0.0026(11)
C20 0.0710(15) 0.0470(12) 0.0943(17) -0.0173(11) 0.0252(13) -0.0041(12)
C21 0.0580(13) 0.0725(16) 0.0782(16) -0.0002(12) -0.0072(12) -0.0310(13)
O1 0.0659(10) 0.0967(13) 0.0755(11) -0.0164(10) 0.0240(9) 0.0026(10)
O2 0.0587(8) 0.0565(8) 0.0475(7) 0.0058(6) 0.0097(6) 0.0163(6)
O3 0.0449(7) 0.0590(8) 0.0663(8) 0.0020(6) 0.0111(6) 0.0228(7)
Fe1 0.03431(14) 0.03993(15) 0.03509(14) -0.00033(9) 0.00705(10) -0.00048(9)

loop_
_atom_type_symbol
_atom_type_description
_atom_type_scat_dispersion_real
_atom_type_scat_dispersion_imag
_atom_type_scat_source
C C 0.0033 0.0016 'International Tables Vol C Tables 4.2.6.8 and 6.1.1.4'
H H 0.0000 0.0000 'International Tables Vol C Tables 4.2.6.8 and 6.1.1.4'
O O 0.0106 0.0060 'International Tables Vol C Tables 4.2.6.8 and 6.1.1.4'
Fe Fe 0.3463 0.8444 'International Tables Vol C Tables 4.2.6.8 and 6.1.1.4'

loop_
_geom_angle_atom_site_label_1
_geom_angle_atom_site_label_2
_geom_angle_atom_site_label_3
_geom_angle
O1 C1 C2 115.0(2)
O1 C1 H1A 108.5
C2 C1 H1A 108.5
O1 C1 H1B 108.5
C2 C1 H1B 108.5
H1A C1 H1B 107.5
O2 C2 C1 106.55(19)
O2 C2 H2A 110.4
C1 C2 H2A 110.4
O2 C2 H2B 110.4
C1 C2 H2B 110.4
H2A C2 H2B 108.6
O2 C3 C4 123.84(18)
O2 C3 C8 115.86(15)
C4 C3 C8 120.29(19)
C5 C4 C3 120.1(2)
C5 C4 H4 119.9
C3 C4 H4 119.9
C6 C5 C4 120.83(19)
C6 C5 H5 119.6
C4 C5 H5 119.6
C5 C6 C7 119.1(2)
C5 C6 H6 120.4
C7 C6 H6 120.4
C6 C7 C8 122.2(2)
C6 C7 H7 118.9
C8 C7 H7 118.9
C7 C8 C3 117.44(17)
C7 C8 C9 117.55(16)
C3 C8 C9 124.98(16)
C10 C9 C8 130.69(16)
C10 C9 H9 114.7
C8 C9 H9 114.7
C9 C10 C11 120.68(15)
C9 C10 H10 119.7
C11 C10 H10 119.7
O3 C11 C12 119.67(16)
O3 C11 C10 122.17(15)
C12 C11 C10 118.15(15)
C16 C12 C13 107.29(15)
C16 C12 C11 128.45(16)
C13 C12 C11 123.87(16)
C16 C12 Fe1 69.50(10)
C13 C12 Fe1 70.17(10)
C11 C12 Fe1 120.02(11)
C14 C13 C12 108.35(18)
C14 C13 Fe1 70.47(12)
C12 C13 Fe1 68.71(10)
C14 C13 H13 125.8
C12 C13 H13 125.8
Fe1 C13 H13 126.6
C15 C14 C13 107.80(17)
C15 C14 Fe1 69.64(12)
C13 C14 Fe1 69.33(11)
C15 C14 H14 126.1
C13 C14 H14 126.1
Fe1 C14 H14 126.5
C14 C15 C16 109.06(18)
C14 C15 Fe1 70.27(11)
C16 C15 Fe1 68.89(10)
C14 C15 H15 125.5
C16 C15 H15 125.5
Fe1 C15 H15 127.0
C15 C16 C12 107.48(18)
C15 C16 Fe1 70.60(11)
C12 C16 Fe1 69.22(9)
C15 C16 H16 126.3
C12 C16 H16 126.3
Fe1 C16 H16 125.5
C21 C17 C18 107.6(2)
C21 C17 Fe1 69.96(13)
C18 C17 Fe1 69.88(12)
C21 C17 H17 126.2
C18 C17 H17 126.2
Fe1 C17 H17 125.6
C19 C18 C17 107.0(2)
C19 C18 Fe1 70.27(13)
C17 C18 Fe1 69.23(12)
C19 C18 H18 126.5
C17 C18 H18 126.5
Fe1 C18 H18 125.6
C20 C19 C18 109.0(2)
C20 C19 Fe1 70.13(12)
C18 C19 Fe1 69.93(13)
C20 C19 H19 125.5
C18 C19 H19 125.5
Fe1 C19 H19 126.0
C21 C20 C19 108.6(2)
C21 C20 Fe1 69.88(13)
C19 C20 Fe1 70.12(12)
C21 C20 H20 125.7
C19 C20 H20 125.7
Fe1 C20 H20 125.9
C20 C21 C17 107.8(2)
C20 C21 Fe1 70.42(13)
C17 C21 Fe1 69.49(13)
C20 C21 H21 126.1
C17 C21 H21 126.1
Fe1 C21 H21 125.6
C1 O1 H1 109.00
C3 O2 C2 119.45(16)
C12 Fe1 C17 123.79(10)
C12 Fe1 C16 41.28(8)
C17 Fe1 C16 160.08(11)
C12 Fe1 C21 160.77(10)
C17 Fe1 C21 40.55(11)
C16 Fe1 C21 157.08(11)
C12 Fe1 C18 107.13(8)
C17 Fe1 C18 40.89(11)
C16 Fe1 C18 122.76(9)
C21 Fe1 C18 68.19(10)
C12 Fe1 C20 157.48(9)
C17 Fe1 C20 67.31(11)
C16 Fe1 C20 121.80(10)
C21 Fe1 C20 39.70(11)
C18 Fe1 C20 67.32(10)
C12 Fe1 C19 122.09(9)
C17 Fe1 C19 67.37(11)
C16 Fe1 C19 107.33(10)
C21 Fe1 C19 67.07(10)
C18 Fe1 C19 39.81(10)
C20 Fe1 C19 39.75(10)
C12 Fe1 C13 41.12(7)
C17 Fe1 C13 108.66(9)
C16 Fe1 C13 68.82(8)
C21 Fe1 C13 124.62(9)
C18 Fe1 C13 123.29(9)
C20 Fe1 C13 160.23(9)
C19 Fe1 C13 158.58(9)
C12 Fe1 C15 68.40(8)
C17 Fe1 C15 158.41(11)
C16 Fe1 C15 40.51(7)
C21 Fe1 C15 122.65(10)
C18 Fe1 C15 159.19(11)
C20 Fe1 C15 108.56(10)
C19 Fe1 C15 124.01(11)
C13 Fe1 C15 67.59(9)
C12 Fe1 C14 68.62(7)
C17 Fe1 C14 123.28(11)
C16 Fe1 C14 68.40(9)
C21 Fe1 C14 108.71(9)
C18 Fe1 C14 159.13(11)
C20 Fe1 C14 124.38(9)
C19 Fe1 C14 159.79(10)
C13 Fe1 C14 40.20(8)
C15 Fe1 C14 40.09(9)

loop_
_geom_bond_atom_site_label_1
_geom_bond_atom_site_label_2
_geom_bond_distance
C1 O1 1.406(3)
C1 C2 1.505(4)
C1 H1A 0.9700
C1 H1B 0.9700
C2 O2 1.421(2)
C2 H2A 0.9700
C2 H2B 0.9700
C3 O2 1.361(2)
C3 C4 1.387(3)
C3 C8 1.406(3)
C4 C5 1.378(3)
C4 H4 0.9300
C5 C6 1.373(4)
C5 H5 0.9300
C6 C7 1.377(3)
C6 H6 0.9300
C7 C8 1.395(3)
C7 H7 0.9300
C8 C9 1.461(2)
C9 C10 1.327(2)
C9 H9 0.9300
C10 C11 1.477(2)
C10 H10 0.9300
C11 O3 1.225(2)
C11 C12 1.468(2)
C12 C16 1.428(3)
C12 C13 1.428(2)
C12 Fe1 2.0234(17)
C13 C14 1.409(3)
C13 Fe1 2.0429(19)
C13 H13 0.9300
C14 C15 1.408(3)
C14 Fe1 2.0579(19)
C14 H14 0.9300
C15 C16 1.412(3)
C15 Fe1 2.0496(19)
C15 H15 0.9300
C16 Fe1 2.0271(18)
C16 H16 0.9300
C17 C21 1.405(4)
C17 C18 1.417(4)
C17 Fe1 2.024(2)
C17 H17 0.9300
C18 C19 1.385(3)
C18 Fe1 2.033(2)
C18 H18 0.9300
C19 C20 1.385(4)
C19 Fe1 2.037(2)
C19 H19 0.9300
C20 C21 1.381(4)
C20 Fe1 2.037(2)
C20 H20 0.9300
C21 Fe1 2.030(2)
C21 H21 0.9300
O1 H1 0.8797

loop_
_geom_hbond_atom_site_label_D
_geom_hbond_atom_site_label_H
_geom_hbond_atom_site_label_A
_geom_hbond_site_symmetry_A
_geom_hbond_distance_DH
_geom_hbond_distance_HA
_geom_hbond_distance_DA
_geom_hbond_angle_DHA
O1 H1 O3 3_656 0.88 1.98 2.841(2) 165
C7 H7 O3 3_657 0.93 2.56 3.409(3) 152

loop_
_geom_torsion_atom_site_label_1
_geom_torsion_atom_site_label_2
_geom_torsion_atom_site_label_3
_geom_torsion_atom_site_label_4
_geom_torsion
O1 C1 C2 O2 56.9(3)
O2 C3 C4 C5 -177.42(19)
C8 C3 C4 C5 0.9(3)
C3 C4 C5 C6 0.3(3)
C4 C5 C6 C7 -0.9(4)
C5 C6 C7 C8 0.3(3)
C6 C7 C8 C3 0.9(3)
C6 C7 C8 C9 -177.20(19)
O2 C3 C8 C7 177.02(16)
C4 C3 C8 C7 -1.5(3)
O2 C3 C8 C9 -5.1(3)
C4 C3 C8 C9 176.43(17)
C7 C8 C9 C10 179.68(19)
C3 C8 C9 C10 1.8(3)
C8 C9 C10 C11 -178.11(16)
C9 C10 C11 O3 6.4(3)
C9 C10 C11 C12 -172.95(16)
O3 C11 C12 C16 175.64(18)
C10 C11 C12 C16 -5.0(3)
O3 C11 C12 C13 -12.5(3)
C10 C11 C12 C13 166.86(16)
O3 C11 C12 Fe1 -97.67(18)
C10 C11 C12 Fe1 81.67(18)
C16 C12 C13 C14 0.3(2)
C11 C12 C13 C14 -173.01(16)
Fe1 C12 C13 C14 -59.52(14)
C16 C12 C13 Fe1 59.86(12)
C11 C12 C13 Fe1 -113.49(16)
C12 C13 C14 C15 -0.8(2)
Fe1 C13 C14 C15 -59.22(15)
C12 C13 C14 Fe1 58.43(13)
C13 C14 C15 C16 0.9(2)
Fe1 C14 C15 C16 -58.08(15)
C13 C14 C15 Fe1 59.02(14)
C14 C15 C16 C12 -0.7(2)
Fe1 C15 C16 C12 -59.65(13)
C14 C15 C16 Fe1 58.92(15)
C13 C12 C16 C15 0.2(2)
C11 C12 C16 C15 173.19(17)
Fe1 C12 C16 C15 60.53(14)
C13 C12 C16 Fe1 -60.29(12)
C11 C12 C16 Fe1 112.66(17)
C21 C17 C18 C19 -0.4(3)
Fe1 C17 C18 C19 -60.44(16)
C21 C17 C18 Fe1 60.05(15)
C17 C18 C19 C20 0.3(3)
Fe1 C18 C19 C20 -59.43(17)
C17 C18 C19 Fe1 59.78(15)
C18 C19 C20 C21 -0.2(3)
Fe1 C19 C20 C21 -59.47(16)
C18 C19 C20 Fe1 59.30(16)
C19 C20 C21 C17 -0.1(3)
Fe1 C20 C21 C17 -59.70(16)
C19 C20 C21 Fe1 59.62(16)
C18 C17 C21 C20 0.3(3)
Fe1 C17 C21 C20 60.29(16)
C18 C17 C21 Fe1 -60.00(15)
C4 C3 O2 C2 -14.0(3)
C8 C3 O2 C2 167.58(17)
C1 C2 O2 C3 -179.56(19)
C16 C12 Fe1 C17 162.26(14)
C13 C12 Fe1 C17 -79.57(15)
C11 C12 Fe1 C17 38.85(19)
C13 C12 Fe1 C16 118.17(15)
C11 C12 Fe1 C16 -123.41(19)
C16 C12 Fe1 C21 -166.8(3)
C13 C12 Fe1 C21 -48.6(3)
C11 C12 Fe1 C21 69.8(3)
C16 C12 Fe1 C18 120.48(13)
C13 C12 Fe1 C18 -121.35(13)
C11 C12 Fe1 C18 -2.93(17)
C16 C12 Fe1 C20 48.6(3)
C13 C12 Fe1 C20 166.7(2)
C11 C12 Fe1 C20 -74.9(3)
C16 C12 Fe1 C19 79.55(14)
C13 C12 Fe1 C19 -162.28(13)
C11 C12 Fe1 C19 -43.86(18)
C16 C12 Fe1 C13 -118.17(15)
C11 C12 Fe1 C13 118.42(19)
C16 C12 Fe1 C15 -37.96(12)
C13 C12 Fe1 C15 80.21(12)
C11 C12 Fe1 C15 -161.37(17)
C16 C12 Fe1 C14 -81.18(13)
C13 C12 Fe1 C14 36.99(12)
C11 C12 Fe1 C14 155.40(16)
C21 C17 Fe1 C12 164.90(14)
C18 C17 Fe1 C12 -76.62(16)
C21 C17 Fe1 C16 -158.9(3)
C18 C17 Fe1 C16 -40.5(4)
C18 C17 Fe1 C21 118.5(2)
C21 C17 Fe1 C18 -118.5(2)
C21 C17 Fe1 C20 -37.43(15)
C18 C17 Fe1 C20 81.05(16)
C21 C17 Fe1 C19 -80.67(17)
C18 C17 Fe1 C19 37.81(14)
C21 C17 Fe1 C13 121.85(15)
C18 C17 Fe1 C13 -119.67(14)
C21 C17 Fe1 C15 45.7(3)
C18 C17 Fe1 C15 164.2(2)
C21 C17 Fe1 C14 79.81(18)
C18 C17 Fe1 C14 -161.71(14)
C15 C16 Fe1 C12 -118.31(19)
C15 C16 Fe1 C17 -166.3(3)
C12 C16 Fe1 C17 -48.0(3)
C15 C16 Fe1 C21 50.5(3)
C12 C16 Fe1 C21 168.9(2)
C15 C16 Fe1 C18 163.34(15)
C12 C16 Fe1 C18 -78.34(15)
C15 C16 Fe1 C20 81.43(17)
C12 C16 Fe1 C20 -160.26(12)
C15 C16 Fe1 C19 122.47(15)
C12 C16 Fe1 C19 -119.21(12)
C15 C16 Fe1 C13 -79.87(15)
C12 C16 Fe1 C13 38.44(10)
C12 C16 Fe1 C15 118.31(19)
C15 C16 Fe1 C14 -36.56(14)
C12 C16 Fe1 C14 81.76(12)
C20 C21 Fe1 C12 -159.7(2)
C17 C21 Fe1 C12 -41.1(3)
C20 C21 Fe1 C17 -118.6(2)
C20 C21 Fe1 C16 43.1(3)
C17 C21 Fe1 C16 161.7(2)
C20 C21 Fe1 C18 -80.31(17)
C17 C21 Fe1 C18 38.30(16)
C17 C21 Fe1 C20 118.6(2)
C20 C21 Fe1 C19 -37.13(16)
C17 C21 Fe1 C19 81.48(17)
C20 C21 Fe1 C13 163.45(14)
C17 C21 Fe1 C13 -77.94(17)
C20 C21 Fe1 C15 79.63(17)
C17 C21 Fe1 C15 -161.76(16)
C20 C21 Fe1 C14 121.70(15)
C17 C21 Fe1 C14 -119.69(16)
C19 C18 Fe1 C12 -119.90(14)
C17 C18 Fe1 C12 122.21(15)
C19 C18 Fe1 C17 117.9(2)
C19 C18 Fe1 C16 -77.36(17)
C17 C18 Fe1 C16 164.76(15)
C19 C18 Fe1 C21 79.90(17)
C17 C18 Fe1 C21 -37.99(16)
C19 C18 Fe1 C20 36.86(16)
C17 C18 Fe1 C20 -81.03(17)
C17 C18 Fe1 C19 -117.9(2)
C19 C18 Fe1 C13 -162.11(14)
C17 C18 Fe1 C13 80.01(17)
C19 C18 Fe1 C15 -45.8(3)
C17 C18 Fe1 C15 -163.6(2)
C19 C18 Fe1 C14 165.3(2)
C17 C18 Fe1 C14 47.4(3)
C21 C20 Fe1 C12 162.6(2)
C19 C20 Fe1 C12 43.0(3)
C21 C20 Fe1 C17 38.22(16)
C19 C20 Fe1 C17 -81.40(18)
C21 C20 Fe1 C16 -161.77(14)
C19 C20 Fe1 C16 78.61(18)
C19 C20 Fe1 C21 -119.6(2)
C21 C20 Fe1 C18 82.71(17)
C19 C20 Fe1 C18 -36.91(16)
C21 C20 Fe1 C19 119.6(2)
C21 C20 Fe1 C13 -43.9(3)
C19 C20 Fe1 C13 -163.5(2)
C21 C20 Fe1 C15 -119.11(16)
C19 C20 Fe1 C15 121.27(16)
C21 C20 Fe1 C14 -77.54(18)
C19 C20 Fe1 C14 162.84(15)
C20 C19 Fe1 C12 -162.04(15)
C18 C19 Fe1 C12 77.91(17)
C20 C19 Fe1 C17 81.24(18)
C18 C19 Fe1 C17 -38.82(16)
C20 C19 Fe1 C16 -119.22(16)
C18 C19 Fe1 C16 120.73(15)
C20 C19 Fe1 C21 37.08(17)
C18 C19 Fe1 C21 -82.97(17)
C20 C19 Fe1 C18 120.1(2)
C18 C19 Fe1 C20 -120.1(2)
C20 C19 Fe1 C13 164.7(2)
C18 C19 Fe1 C13 44.7(3)
C20 C19 Fe1 C15 -77.83(18)
C18 C19 Fe1 C15 162.12(14)
C20 C19 Fe1 C14 -44.8(3)
C18 C19 Fe1 C14 -164.9(2)
C14 C13 Fe1 C12 119.78(17)
C14 C13 Fe1 C17 -119.84(15)
C12 C13 Fe1 C17 120.38(14)
C14 C13 Fe1 C16 81.19(13)
C12 C13 Fe1 C16 -38.59(10)
C14 C13 Fe1 C21 -77.69(16)
C12 C13 Fe1 C21 162.52(13)
C14 C13 Fe1 C18 -162.72(14)
C12 C13 Fe1 C18 77.50(14)
C14 C13 Fe1 C20 -45.2(3)
C12 C13 Fe1 C20 -164.9(3)
C14 C13 Fe1 C19 164.7(2)
C12 C13 Fe1 C19 44.9(3)
C14 C13 Fe1 C15 37.43(12)
C12 C13 Fe1 C15 -82.36(12)
C12 C13 Fe1 C14 -119.78(17)
C14 C15 Fe1 C12 -82.03(13)
C16 C15 Fe1 C12 38.66(13)
C14 C15 Fe1 C17 46.7(3)
C16 C15 Fe1 C17 167.3(3)
C14 C15 Fe1 C16 -120.69(19)
C14 C15 Fe1 C21 80.23(16)
C16 C15 Fe1 C21 -159.08(15)
C14 C15 Fe1 C18 -163.4(2)
C16 C15 Fe1 C18 -42.7(3)
C14 C15 Fe1 C20 121.75(14)
C16 C15 Fe1 C20 -117.56(15)
C14 C15 Fe1 C19 163.00(13)
C16 C15 Fe1 C19 -76.31(17)
C14 C15 Fe1 C13 -37.53(12)
C16 C15 Fe1 C13 83.16(14)
C16 C15 Fe1 C14 120.69(19)
C15 C14 Fe1 C12 81.45(12)
C13 C14 Fe1 C12 -37.80(11)
C15 C14 Fe1 C17 -161.33(14)
C13 C14 Fe1 C17 79.42(16)
C15 C14 Fe1 C16 36.93(12)
C13 C14 Fe1 C16 -82.33(12)
C15 C14 Fe1 C21 -118.83(14)
C13 C14 Fe1 C21 121.91(14)
C15 C14 Fe1 C18 163.5(2)
C13 C14 Fe1 C18 44.2(3)
C15 C14 Fe1 C20 -77.64(16)
C13 C14 Fe1 C20 163.10(13)
C15 C14 Fe1 C19 -44.6(3)
C13 C14 Fe1 C19 -163.8(2)
C15 C14 Fe1 C13 119.25(17)
C13 C14 Fe1 C15 -119.25(17)
